data_4349246
loop_
_publ_author_name
'Arlt, S\"oren'
'Harloff, J\"org'
'Schulz, Axel'
'Stoffers, Alrik'
'Villinger, Alexander'

_publ_section_title
;
 Cyanido Antimonate(III) and Bismuthate(III) Anions.
;
_journal_issue 23
_journal_name_full 'Inorganic chemistry'
_journal_page_first 12321
_journal_page_last 12328
_journal_paper_doi 10.1021/acs.inorgchem.6b02174
_journal_volume 55
_journal_year 2016
_chemical_formula_moiety '2(C36 H30 N P2 +), C5 N5 Sb 2-'
_chemical_formula_sum 'C77 H60 N7 P4 Sb'
_chemical_formula_weight 1328.95
_space_group_crystal_system orthorhombic
_space_group_IT_number 61
_space_group_name_Hall '-P 2ac 2ab'
_space_group_name_H-M_alt 'P b c a'
_atom_sites_solution_hydrogens geom
_audit_creation_method SHELXL-97
_cell_angle_alpha 90
_cell_angle_beta 90
_cell_angle_gamma 90
_cell_formula_units_Z 4
_cell_length_a 16.6501(8)
_cell_length_b 19.7649(9)
_cell_length_c 19.9650(9)
_cell_measurement_reflns_used 3400
_cell_measurement_temperature 173(2)
_cell_measurement_theta_max 21.54
_cell_measurement_theta_min 2.65
_cell_volume 6570.2(5)
_computing_cell_refinement 'Bruker Apex v7.51a'
_computing_data_collection 'Bruker Apex v7.51a'
_computing_data_reduction 'Bruker SAINT'
_computing_molecular_graphics 'ORTEP-3v2.01 (Farrugia, 1997)'
_computing_publication_material SHELXL-97
_computing_structure_refinement 'SHELXL-97 (Sheldrick, 1997)'
_computing_structure_solution 'SHELXS-97 (Sheldrick, 1997)'
_diffrn_ambient_temperature 173(2)
_diffrn_measured_fraction_theta_full 0.999
_diffrn_measured_fraction_theta_max 0.999
_diffrn_measurement_device_type 'Bruker Apex Kappa II-CCD-diffractometer'
_diffrn_measurement_method 'phi and omega scans'
_diffrn_radiation_monochromator graphite
_diffrn_radiation_source 'sealed tube'
_diffrn_radiation_type MoK\a
_diffrn_radiation_wavelength 0.71073
_diffrn_reflns_av_R_equivalents 0.0936
_diffrn_reflns_av_unetI/netI 0.0668
_diffrn_reflns_Laue_measured_fraction_full 0.999
_diffrn_reflns_Laue_measured_fraction_max 0.999
_diffrn_reflns_limit_h_max 21
_diffrn_reflns_limit_h_min -21
_diffrn_reflns_limit_k_max 25
_diffrn_reflns_limit_k_min -25
_diffrn_reflns_limit_l_max 25
_diffrn_reflns_limit_l_min -25
_diffrn_reflns_number 42042
_diffrn_reflns_point_group_measured_fraction_full 0.999
_diffrn_reflns_point_group_measured_fraction_max 0.999
_diffrn_reflns_theta_full 25.242
_diffrn_reflns_theta_max 27.499
_diffrn_reflns_theta_min 2.061
_exptl_absorpt_coefficient_mu 0.567
_exptl_absorpt_correction_T_max 0.7458
_exptl_absorpt_correction_T_min 0.6421
_exptl_absorpt_correction_type multi-scan
_exptl_absorpt_process_details '(SADABS; Sheldrick, 2004)'
_exptl_crystal_colour colourless
_exptl_crystal_density_diffrn 1.343
_exptl_crystal_description block
_exptl_crystal_F_000 2728
_exptl_crystal_size_max 0.200
_exptl_crystal_size_mid 0.120
_exptl_crystal_size_min 0.120
_refine_diff_density_max 0.561
_refine_diff_density_min -0.584
_refine_diff_density_rms 0.061
_refine_ls_extinction_method none
_refine_ls_goodness_of_fit_ref 1.015
_refine_ls_hydrogen_treatment constr
_refine_ls_matrix_type full
_refine_ls_number_parameters 489
_refine_ls_number_reflns 7539
_refine_ls_number_restraints 101
_refine_ls_restrained_S_all 1.018
_refine_ls_R_factor_all 0.1027
_refine_ls_R_factor_gt 0.0495
_refine_ls_shift/su_max 0.000
_refine_ls_shift/su_mean 0.000
_refine_ls_structure_factor_coef Fsqd
_refine_ls_weighting_details 'w=1/[\s^2^(Fo^2^)+(0.0520P)^2^+3.6942P] where P=(Fo^2^+2Fc^2^)/3'
_refine_ls_weighting_scheme calc
_refine_ls_wR_factor_gt 0.1092
_refine_ls_wR_factor_ref 0.1364
_reflns_Friedel_coverage 0.000
_reflns_number_gt 4447
_reflns_number_total 7539
_reflns_threshold_expression 'I > 2\s(I)'
_cod_data_source_file ic6b02174_si_002.cif
_cod_data_source_block is_as969_42_PPN_2_SbCN5
_cod_database_code 4349246
_shelx_space_group_comment
;
The symmetry employed for this shelxl refinement is uniquely defined
by the following loop, which should always be used as a source of
symmetry information in preference to the above space-group names.
They are only intended as comments.
;
_shelx_estimated_absorpt_t_min 0.895
_shelx_estimated_absorpt_t_max 0.935
_shelxl_version_number 2013-4

loop_
_space_group_symop_operation_xyz
'x, y, z'
'-x+1/2, -y, z+1/2'
'-x, y+1/2, -z+1/2'
'x+1/2, -y+1/2, -z'
'-x, -y, -z'
'x-1/2, y, -z-1/2'
'x, -y-1/2, z-1/2'
'-x-1/2, y-1/2, z'

loop_
_atom_site_label
_atom_site_type_symbol
_atom_site_fract_x
_atom_site_fract_y
_atom_site_fract_z
_atom_site_U_iso_or_equiv
_atom_site_adp_type
_atom_site_occupancy
_atom_site_site_symmetry_order
_atom_site_calc_flag
_atom_site_refinement_flags_posn
_atom_site_refinement_flags_adp
_atom_site_refinement_flags_occupancy
_atom_site_disorder_assembly
_atom_site_disorder_group
Sb1 Sb 0.47112(3) 0.01616(2) 0.48375(2) 0.04382(14) Uani 0.5 1 d . U P . .
C1 C 0.4231(7) -0.0283(6) 0.5804(5) 0.063(2) Uani 0.5 1 d . U P . .
C2 C 0.4334(6) -0.0888(6) 0.4276(5) 0.0502(18) Uani 0.5 1 d . U P . .
C3 C 0.5592(7) 0.0432(6) 0.3981(5) 0.049(2) Uani 0.5 1 d . U P . .
C4 C 0.5387(6) 0.0937(5) 0.5536(5) 0.0545(19) Uani 0.5 1 d . U P . .
C5 C 0.5738(5) -0.0505(4) 0.5032(4) 0.0542(15) Uani 0.5 1 d . U P . .
N1 N 0.4124(9) -0.0483(8) 0.6270(8) 0.064(3) Uani 0.5 1 d . U P . .
N2 N 0.6103(8) 0.0533(9) 0.3593(7) 0.073(4) Uani 0.5 1 d . . P . .
N3 N 0.5650(8) 0.1346(7) 0.5856(6) 0.065(3) Uani 0.5 1 d . U P . .
N4 N 0.4109(7) -0.1341(6) 0.3978(6) 0.057(2) Uani 0.5 1 d . U P . .
N5 N 0.6233(4) -0.0846(4) 0.5085(3) 0.0655(17) Uani 0.5 1 d . U P . .
P1 P 0.40632(5) 0.18474(4) 0.24574(4) 0.0357(2) Uani 1 1 d . . . . .
P2 P 0.46935(5) 0.11220(4) 0.12501(4) 0.03357(19) Uani 1 1 d . . . . .
N6 N 0.45407(17) 0.16748(13) 0.17991(13) 0.0422(7) Uani 1 1 d . . . . .
C6 C 0.47659(19) 0.20201(15) 0.31199(15) 0.0359(7) Uani 1 1 d . . . . .
C7 C 0.4513(2) 0.20505(18) 0.37862(17) 0.0476(9) Uani 1 1 d . . . . .
H7 H 0.3963 0.1986 0.3894 0.057 Uiso 1 1 calc R U . . .
C8 C 0.5068(3) 0.21757(19) 0.42897(18) 0.0558(10) Uani 1 1 d . . . . .
H8 H 0.4899 0.2186 0.4744 0.067 Uiso 1 1 calc R U . . .
C9 C 0.5862(2) 0.22846(18) 0.4132(2) 0.0563(10) Uani 1 1 d . . . . .
H9 H 0.6240 0.2371 0.4478 0.068 Uiso 1 1 calc R U . . .
C10 C 0.6110(2) 0.22694(17) 0.3477(2) 0.0514(9) Uani 1 1 d . . . . .
H10 H 0.6657 0.2357 0.3371 0.062 Uiso 1 1 calc R U . . .
C11 C 0.55689(19) 0.21273(15) 0.29696(17) 0.0398(8) Uani 1 1 d . . . . .
H11 H 0.5748 0.2103 0.2518 0.048 Uiso 1 1 calc R U . . .
C12A C 0.3404(6) 0.1206(5) 0.2765(6) 0.0357(12) Uani 0.84(3) 1 d D . P A 1
C13A C 0.2629(4) 0.1159(3) 0.2512(5) 0.0464(15) Uani 0.84(3) 1 d D . P A 1
H13A H 0.2440 0.1491 0.2207 0.056 Uiso 0.84(3) 1 calc R U P A 1
C14A C 0.2133(4) 0.0636(3) 0.2700(6) 0.0607(18) Uani 0.84(3) 1 d D . P A 1
H14A H 0.1607 0.0605 0.2517 0.073 Uiso 0.84(3) 1 calc R U P A 1
C15A C 0.2390(5) 0.0163(3) 0.3148(6) 0.0529(18) Uani 0.84(3) 1 d D . P A 1
H15A H 0.2034 -0.0184 0.3290 0.064 Uiso 0.84(3) 1 calc R U P A 1
C16A C 0.3163(6) 0.0184(4) 0.3397(4) 0.0521(15) Uani 0.84(3) 1 d D . P A 1
H16A H 0.3348 -0.0161 0.3691 0.063 Uiso 0.84(3) 1 calc R U P A 1
C17A C 0.3668(5) 0.0712(5) 0.3214(5) 0.0448(11) Uani 0.84(3) 1 d D . P A 1
H17A H 0.4194 0.0737 0.3394 0.054 Uiso 0.84(3) 1 calc R U P A 1
C12B C 0.331(3) 0.122(3) 0.266(4) 0.0357(12) Uani 0.16(3) 1 d D . P A 2
C13B C 0.259(2) 0.1166(18) 0.231(2) 0.0464(15) Uani 0.16(3) 1 d D . P A 2
H13B H 0.2459 0.1491 0.1977 0.056 Uiso 0.16(3) 1 calc R U P A 2
C14B C 0.2061(17) 0.0647(19) 0.244(3) 0.0607(18) Uani 0.16(3) 1 d D . P A 2
H14B H 0.1571 0.0616 0.2200 0.073 Uiso 0.16(3) 1 calc R U P A 2
C15B C 0.224(3) 0.0178(19) 0.292(2) 0.0529(18) Uani 0.16(3) 1 d D . P A 2
H15B H 0.1896 -0.0198 0.2984 0.064 Uiso 0.16(3) 1 calc R U P A 2
C16B C 0.293(3) 0.024(2) 0.330(2) 0.0521(15) Uani 0.16(3) 1 d D . P A 2
H16B H 0.3002 -0.0036 0.3686 0.063 Uiso 0.16(3) 1 calc R U P A 2
C17B C 0.350(3) 0.072(3) 0.312(3) 0.0448(11) Uani 0.16(3) 1 d D . P A 2
H17B H 0.4022 0.0706 0.3318 0.054 Uiso 0.16(3) 1 calc R U P A 2
C18A C 0.3510(10) 0.2644(7) 0.2262(9) 0.032(2) Uani 0.609(18) 1 d D . P A 1
C19A C 0.3685(11) 0.3023(8) 0.1696(8) 0.047(2) Uani 0.609(18) 1 d D . P A 1
H19A H 0.4094 0.2882 0.1395 0.056 Uiso 0.609(18) 1 calc R U P A 1
C20A C 0.3249(9) 0.3617(7) 0.1574(7) 0.062(2) Uani 0.609(18) 1 d D . P A 1
H20A H 0.3354 0.3881 0.1186 0.075 Uiso 0.609(18) 1 calc R U P A 1
C21A C 0.2667(10) 0.3815(7) 0.2023(8) 0.062(3) Uani 0.609(18) 1 d D . P A 1
H21A H 0.2393 0.4230 0.1949 0.074 Uiso 0.609(18) 1 calc R U P A 1
C22A C 0.2469(8) 0.3438(7) 0.2567(7) 0.050(3) Uani 0.609(18) 1 d D . P A 1
H22A H 0.2043 0.3572 0.2853 0.060 Uiso 0.609(18) 1 calc R U P A 1
C23A C 0.2904(9) 0.2853(6) 0.2695(7) 0.0419(19) Uani 0.609(18) 1 d D . P A 1
H23A H 0.2786 0.2593 0.3083 0.050 Uiso 0.609(18) 1 calc R U P A 1
C18B C 0.3423(17) 0.2527(11) 0.2393(14) 0.032(2) Uani 0.391(18) 1 d D . P A 2
C19B C 0.3608(18) 0.2961(14) 0.1870(13) 0.047(2) Uani 0.391(18) 1 d D . P A 2
H19B H 0.4034 0.2857 0.1570 0.056 Uiso 0.391(18) 1 calc R U P A 2
C20B C 0.3158(15) 0.3556(11) 0.1787(10) 0.062(2) Uani 0.391(18) 1 d D . P A 2
H20B H 0.3289 0.3870 0.1444 0.075 Uiso 0.391(18) 1 calc R U P A 2
C21B C 0.2521(17) 0.3675(11) 0.2211(13) 0.062(3) Uani 0.391(18) 1 d D . P A 2
H21B H 0.2177 0.4048 0.2122 0.074 Uiso 0.391(18) 1 calc R U P A 2
C22B C 0.2368(14) 0.3281(10) 0.2753(11) 0.050(3) Uani 0.391(18) 1 d D . P A 2
H22B H 0.1961 0.3403 0.3064 0.060 Uiso 0.391(18) 1 calc R U P A 2
C23B C 0.2817(15) 0.2697(10) 0.2842(11) 0.0419(19) Uani 0.391(18) 1 d D . P A 2
H23B H 0.2709 0.2410 0.3213 0.050 Uiso 0.391(18) 1 calc R U P A 2
C24 C 0.46825(18) 0.02713(15) 0.15668(16) 0.0342(7) Uani 1 1 d . . . . .
C25 C 0.50344(18) 0.01486(17) 0.21864(17) 0.0396(7) Uani 1 1 d . . . . .
H25 H 0.5262 0.0512 0.2433 0.048 Uiso 1 1 calc R U . . .
C26 C 0.5054(2) -0.05002(18) 0.2445(2) 0.0521(9) Uani 1 1 d . . . . .
H26 H 0.5289 -0.0582 0.2871 0.063 Uiso 1 1 calc R U . . .
C27 C 0.4732(2) -0.10263(18) 0.2083(2) 0.0583(10) Uani 1 1 d . . . . .
H27 H 0.4751 -0.1472 0.2260 0.070 Uiso 1 1 calc R U . . .
C28 C 0.4382(3) -0.09130(19) 0.1467(2) 0.0602(11) Uani 1 1 d . . . . .
H28 H 0.4160 -0.1280 0.1221 0.072 Uiso 1 1 calc R U . . .
C29 C 0.4357(2) -0.02638(17) 0.12063(18) 0.0479(9) Uani 1 1 d . . . . .
H29 H 0.4116 -0.0184 0.0782 0.058 Uiso 1 1 calc R U . . .
C30 C 0.56692(18) 0.12780(16) 0.09035(15) 0.0354(7) Uani 1 1 d . . . . .
C31 C 0.61095(19) 0.07625(17) 0.06025(16) 0.0415(8) Uani 1 1 d . . . . .
H31 H 0.5899 0.0316 0.0583 0.050 Uiso 1 1 calc R U . . .
C32 C 0.6856(2) 0.0903(2) 0.03314(18) 0.0539(10) Uani 1 1 d . . . . .
H32 H 0.7155 0.0553 0.0120 0.065 Uiso 1 1 calc R U . . .
C33 C 0.7166(2) 0.1542(2) 0.03658(19) 0.0599(11) Uani 1 1 d . . . . .
H33 H 0.7681 0.1633 0.0183 0.072 Uiso 1 1 calc R U . . .
C34 C 0.6732(2) 0.2061(2) 0.06663(18) 0.0571(11) Uani 1 1 d . . . . .
H34 H 0.6949 0.2505 0.0686 0.068 Uiso 1 1 calc R U . . .
C35 C 0.5991(2) 0.19293(18) 0.09346(16) 0.0464(8) Uani 1 1 d . . . . .
H35 H 0.5695 0.2283 0.1142 0.056 Uiso 1 1 calc R U . . .
C36 C 0.39804(19) 0.11528(15) 0.05742(15) 0.0370(7) Uani 1 1 d . . . . .
C37 C 0.4210(2) 0.12838(17) -0.00769(16) 0.0444(8) Uani 1 1 d . . . . .
H37 H 0.4761 0.1359 -0.0176 0.053 Uiso 1 1 calc R U . . .
C38 C 0.3646(2) 0.13073(18) -0.05895(18) 0.0535(10) Uani 1 1 d . . . . .
H38 H 0.3813 0.1393 -0.1037 0.064 Uiso 1 1 calc R U . . .
C39 C 0.2846(2) 0.12061(17) -0.04482(19) 0.0494(9) Uani 1 1 d . . . . .
H39 H 0.2458 0.1227 -0.0797 0.059 Uiso 1 1 calc R U . . .
C40 C 0.2609(2) 0.1075(2) 0.0196(2) 0.0591(10) Uani 1 1 d . . . . .
H40 H 0.2057 0.1003 0.0294 0.071 Uiso 1 1 calc R U . . .
C41 C 0.3170(2) 0.1046(2) 0.07036(19) 0.0592(10) Uani 1 1 d . . . . .
H41 H 0.3001 0.0953 0.1148 0.071 Uiso 1 1 calc R U . . .

loop_
_atom_site_aniso_label
_atom_site_aniso_U_11
_atom_site_aniso_U_22
_atom_site_aniso_U_33
_atom_site_aniso_U_23
_atom_site_aniso_U_13
_atom_site_aniso_U_12
Sb1 0.0418(2) 0.0454(3) 0.0442(3) -0.0031(2) -0.0057(2) 0.0049(2)
C1 0.063(4) 0.065(5) 0.062(4) -0.016(4) 0.008(4) -0.009(4)
C2 0.051(4) 0.049(3) 0.050(4) 0.002(3) 0.001(3) 0.001(3)
C3 0.057(5) 0.042(4) 0.049(4) -0.005(3) 0.003(3) 0.002(4)
C4 0.067(5) 0.053(3) 0.043(4) -0.001(3) 0.002(3) -0.006(3)
C5 0.050(3) 0.053(3) 0.060(3) -0.009(3) -0.003(3) 0.031(3)
N1 0.061(7) 0.067(6) 0.063(6) -0.014(5) 0.010(5) -0.002(5)
N2 0.069(8) 0.097(7) 0.053(6) -0.010(5) 0.038(5) -0.019(6)
N3 0.087(7) 0.052(4) 0.056(6) -0.005(4) -0.001(4) -0.013(5)
N4 0.060(5) 0.051(4) 0.059(6) 0.001(4) -0.003(4) -0.001(4)
N5 0.054(3) 0.071(4) 0.071(4) -0.005(3) -0.012(3) 0.030(3)
P1 0.0430(4) 0.0320(4) 0.0322(4) -0.0041(4) -0.0022(4) 0.0025(4)
P2 0.0407(4) 0.0305(4) 0.0295(4) -0.0025(3) -0.0003(4) -0.0043(4)
N6 0.0616(18) 0.0318(14) 0.0333(14) -0.0035(12) 0.0060(13) -0.0081(13)
C6 0.0446(17) 0.0272(15) 0.0359(17) -0.0034(13) -0.0022(15) 0.0048(14)
C7 0.054(2) 0.051(2) 0.0379(18) -0.0081(16) 0.0023(16) 0.0009(17)
C8 0.082(3) 0.053(2) 0.0325(18) -0.0098(17) -0.0083(18) 0.006(2)
C9 0.065(3) 0.045(2) 0.059(2) -0.0102(19) -0.026(2) 0.0104(19)
C10 0.045(2) 0.043(2) 0.066(3) -0.0078(19) -0.0116(19) 0.0039(16)
C11 0.0435(18) 0.0316(17) 0.0442(19) -0.0047(15) -0.0007(15) 0.0033(14)
C12A 0.037(3) 0.0378(19) 0.033(5) -0.003(2) -0.0009(18) 0.001(2)
C13A 0.042(2) 0.062(2) 0.035(4) -0.006(3) -0.006(3) -0.0012(18)
C14A 0.042(2) 0.096(4) 0.044(5) -0.015(4) -0.002(3) -0.013(2)
C15A 0.052(4) 0.062(3) 0.045(5) -0.015(3) 0.010(3) -0.019(2)
C16A 0.045(4) 0.050(3) 0.060(3) 0.003(2) 0.007(3) -0.001(3)
C17A 0.035(3) 0.046(2) 0.053(4) -0.006(2) -0.003(2) -0.002(3)
C12B 0.037(3) 0.0378(19) 0.033(5) -0.003(2) -0.0009(18) 0.001(2)
C13B 0.042(2) 0.062(2) 0.035(4) -0.006(3) -0.006(3) -0.0012(18)
C14B 0.042(2) 0.096(4) 0.044(5) -0.015(4) -0.002(3) -0.013(2)
C15B 0.052(4) 0.062(3) 0.045(5) -0.015(3) 0.010(3) -0.019(2)
C16B 0.045(4) 0.050(3) 0.060(3) 0.003(2) 0.007(3) -0.001(3)
C17B 0.035(3) 0.046(2) 0.053(4) -0.006(2) -0.003(2) -0.002(3)
C18A 0.049(4) 0.024(5) 0.023(7) 0.008(3) -0.006(3) -0.002(4)
C19A 0.073(4) 0.039(4) 0.029(8) 0.012(4) -0.009(4) -0.001(3)
C20A 0.107(5) 0.045(3) 0.035(7) 0.025(4) -0.027(5) 0.001(3)
C21A 0.083(7) 0.031(6) 0.071(9) -0.001(4) -0.033(5) 0.008(6)
C22A 0.073(5) 0.039(6) 0.038(7) 0.002(5) -0.013(4) 0.013(5)
C23A 0.058(4) 0.035(6) 0.033(6) 0.007(3) -0.005(3) 0.007(4)
C18B 0.049(4) 0.024(5) 0.023(7) 0.008(3) -0.006(3) -0.002(4)
C19B 0.073(4) 0.039(4) 0.029(8) 0.012(4) -0.009(4) -0.001(3)
C20B 0.107(5) 0.045(3) 0.035(7) 0.025(4) -0.027(5) 0.001(3)
C21B 0.083(7) 0.031(6) 0.071(9) -0.001(4) -0.033(5) 0.008(6)
C22B 0.073(5) 0.039(6) 0.038(7) 0.002(5) -0.013(4) 0.013(5)
C23B 0.058(4) 0.035(6) 0.033(6) 0.007(3) -0.005(3) 0.007(4)
C24 0.0333(15) 0.0322(16) 0.0371(16) -0.0044(13) 0.0062(14) -0.0036(13)
C25 0.0373(16) 0.0358(17) 0.0457(19) -0.0002(15) -0.0008(14) 0.0003(15)
C26 0.046(2) 0.046(2) 0.064(2) 0.013(2) 0.0009(18) 0.0094(17)
C27 0.061(2) 0.0308(19) 0.084(3) 0.0089(19) 0.016(2) 0.0036(18)
C28 0.074(3) 0.037(2) 0.070(3) -0.010(2) 0.010(2) -0.0178(19)
C29 0.060(2) 0.039(2) 0.045(2) -0.0056(16) 0.0055(17) -0.0121(16)
C30 0.0392(17) 0.0385(18) 0.0284(16) 0.0020(14) -0.0049(13) -0.0065(14)
C31 0.0401(18) 0.046(2) 0.0383(18) 0.0043(16) -0.0029(15) -0.0051(15)
C32 0.0403(19) 0.071(3) 0.051(2) 0.003(2) 0.0024(17) 0.0024(19)
C33 0.044(2) 0.089(3) 0.047(2) 0.020(2) -0.0055(18) -0.020(2)
C34 0.067(3) 0.062(2) 0.043(2) 0.0121(19) -0.0130(19) -0.030(2)
C35 0.059(2) 0.045(2) 0.0351(18) 0.0033(16) -0.0040(17) -0.0168(17)
C36 0.0424(18) 0.0336(16) 0.0350(17) -0.0041(14) -0.0037(14) -0.0013(14)
C37 0.0420(18) 0.051(2) 0.0405(19) 0.0035(16) -0.0043(15) -0.0045(16)
C38 0.062(2) 0.060(2) 0.038(2) 0.0088(18) -0.0091(18) -0.0063(19)
C39 0.054(2) 0.044(2) 0.051(2) -0.0069(18) -0.0195(18) 0.0061(17)
C40 0.0379(19) 0.082(3) 0.058(2) -0.014(2) -0.0039(18) 0.0050(19)
C41 0.044(2) 0.090(3) 0.043(2) -0.008(2) 0.0022(17) -0.005(2)

loop_
_atom_type_symbol
_atom_type_description
_atom_type_scat_dispersion_real
_atom_type_scat_dispersion_imag
_atom_type_scat_source
C C 0.0033 0.0016 'International Tables Vol C Tables 4.2.6.8 and 6.1.1.4'
H H 0.0000 0.0000 'International Tables Vol C Tables 4.2.6.8 and 6.1.1.4'
N N 0.0061 0.0033 'International Tables Vol C Tables 4.2.6.8 and 6.1.1.4'
P P 0.1023 0.0942 'International Tables Vol C Tables 4.2.6.8 and 6.1.1.4'
Sb Sb -0.5866 1.5461 'International Tables Vol C Tables 4.2.6.8 and 6.1.1.4'

loop_
_geom_angle_atom_site_label_1
_geom_angle_atom_site_label_2
_geom_angle_atom_site_label_3
_geom_angle
_geom_angle_site_symmetry_1
_geom_angle_site_symmetry_3
C5 Sb1 Sb1 135.4(4) 5_656 5_656
C5 Sb1 N5 10.3(5) 5_656 5_656
Sb1 Sb1 N5 145.74(19) 5_656 5_656
C5 Sb1 C1 130.6(6) 5_656 5_656
Sb1 Sb1 C1 75.8(3) 5_656 5_656
N5 Sb1 C1 125.5(4) 5_656 5_656
C5 Sb1 C5 154.9(3) 5_656 .
Sb1 Sb1 C5 19.5(2) 5_656 .
N5 Sb1 C5 165.2(3) 5_656 .
C1 Sb1 C5 62.8(4) 5_656 .
C5 Sb1 C1 77.7(5) 5_656 .
Sb1 Sb1 C1 69.6(3) 5_656 .
N5 Sb1 C1 85.5(4) 5_656 .
C1 Sb1 C1 145.47(18) 5_656 .
C5 Sb1 C1 83.7(4) . .
C5 Sb1 C4 130.1(5) 5_656 5_656
Sb1 Sb1 C4 75.8(2) 5_656 5_656
N5 Sb1 C4 125.7(3) 5_656 5_656
C1 Sb1 C4 88.4(4) 5_656 5_656
C5 Sb1 C4 63.0(3) . 5_656
C1 Sb1 C4 83.4(4) . 5_656
C5 Sb1 C3 119.2(5) 5_656 .
Sb1 Sb1 C3 90.8(3) 5_656 .
N5 Sb1 C3 112.5(3) 5_656 .
C1 Sb1 C3 15.0(4) 5_656 .
C5 Sb1 C3 77.1(3) . .
C1 Sb1 C3 160.4(4) . .
C4 Sb1 C3 91.4(4) 5_656 .
C5 Sb1 C4 76.8(5) 5_656 .
Sb1 Sb1 C4 71.2(3) 5_656 .
N5 Sb1 C4 83.9(3) 5_656 .
C1 Sb1 C4 83.7(4) 5_656 .
C5 Sb1 C4 85.1(3) . .
C1 Sb1 C4 85.3(4) . .
C4 Sb1 C4 147.01(14) 5_656 .
C3 Sb1 C4 89.1(4) . .
C5 Sb1 C2 118.9(5) 5_656 .
Sb1 Sb1 C2 90.1(2) 5_656 .
N5 Sb1 C2 113.1(3) 5_656 .
C1 Sb1 C2 91.8(4) 5_656 .
C5 Sb1 C2 76.8(3) . .
C1 Sb1 C2 88.3(4) . .
C4 Sb1 C2 14.3(3) 5_656 .
C3 Sb1 C2 91.2(4) . .
C4 Sb1 C2 161.3(3) . .
C3 C1 N1 41.0(17) 5_656 .
C3 C1 N2 54(2) 5_656 5_656
N1 C1 N2 13.2(14) . 5_656
C3 C1 Sb1 94(2) 5_656 5_656
N1 C1 Sb1 135.3(14) . 5_656
N2 C1 Sb1 148.4(10) 5_656 5_656
C3 C1 Sb1 129(2) 5_656 .
N1 C1 Sb1 169.2(14) . .
N2 C1 Sb1 176.8(11) 5_656 .
Sb1 C1 Sb1 34.53(18) 5_656 .
C4 C2 N3 90(2) 5_656 5_656
C4 C2 N4 117(2) 5_656 .
N3 C2 N4 26.9(11) 5_656 .
C4 C2 Sb1 69.8(18) 5_656 .
N3 C2 Sb1 159.6(11) 5_656 .
N4 C2 Sb1 173.4(8) . .
C1 C3 N1 105(3) 5_656 5_656
C1 C3 N2 102(2) 5_656 .
N1 C3 N2 5(2) 5_656 .
C1 C3 Sb1 70.6(19) 5_656 .
N1 C3 Sb1 174(2) 5_656 .
N2 C3 Sb1 172.2(12) . .
C2 C4 N3 57.4(17) 5_656 .
C2 C4 N4 42.3(16) 5_656 5_656
N3 C4 N4 15.1(11) . 5_656
C2 C4 Sb1 96.0(19) 5_656 5_656
N3 C4 Sb1 153.3(10) . 5_656
N4 C4 Sb1 138.2(8) 5_656 5_656
C2 C4 Sb1 129(2) 5_656 .
N3 C4 Sb1 173.5(10) . .
N4 C4 Sb1 171.2(9) 5_656 .
Sb1 C4 Sb1 32.99(14) 5_656 .
Sb1 C5 N5 159.7(9) 5_656 .
Sb1 C5 Sb1 25.1(3) 5_656 .
N5 C5 Sb1 175.2(7) . .
N2 N1 C3 169(5) 5_656 5_656
N2 N1 C1 137(5) 5_656 .
C3 N1 C1 34.4(15) 5_656 .
N1 N2 C3 7(3) 5_656 .
N1 N2 C1 29(3) 5_656 5_656
C3 N2 C1 24.5(7) . 5_656
N4 N3 C2 98(3) 5_656 5_656
N4 N3 C4 131(3) 5_656 .
C2 N3 C4 32.7(8) 5_656 .
N3 N4 C2 55(2) 5_656 .
N3 N4 C4 34(2) 5_656 5_656
C2 N4 C4 20.9(7) . 5_656
C5 N5 Sb1 10.0(5) . 5_656
N6 P1 C18B 114.8(8) . .
N6 P1 C12A 116.4(5) . .
N6 P1 C6 109.07(15) . .
C18B P1 C6 108.0(13) . .
C12A P1 C6 106.4(3) . .
N6 P1 C12B 113(3) . .
C18B P1 C12B 97(3) . .
C6 P1 C12B 114.8(17) . .
N6 P1 C18A 104.9(4) . .
C12A P1 C18A 111.6(7) . .
C6 P1 C18A 108.4(7) . .
N6 P2 C30 107.28(14) . .
N6 P2 C24 113.85(14) . .
C30 P2 C24 107.82(14) . .
N6 P2 C36 113.18(15) . .
C30 P2 C36 107.63(14) . .
C24 P2 C36 106.80(15) . .
P2 N6 P1 144.76(18) . .
C11 C6 C7 119.3(3) . .
C11 C6 P1 119.8(2) . .
C7 C6 P1 120.8(3) . .
C8 C7 C6 119.8(3) . .
C8 C7 H7 120.1 . .
C6 C7 H7 120.1 . .
C9 C8 C7 120.1(4) . .
C9 C8 H8 120.0 . .
C7 C8 H8 120.0 . .
C10 C9 C8 120.3(4) . .
C10 C9 H9 119.8 . .
C8 C9 H9 119.8 . .
C9 C10 C11 120.4(4) . .
C9 C10 H10 119.8 . .
C11 C10 H10 119.8 . .
C10 C11 C6 120.0(3) . .
C10 C11 H11 120.0 . .
C6 C11 H11 120.0 . .
C13A C12A C17A 118.6(4) . .
C13A C12A P1 119.6(4) . .
C17A C12A P1 121.6(5) . .
C14A C13A C12A 120.7(5) . .
C14A C13A H13A 119.7 . .
C12A C13A H13A 119.7 . .
C15A C14A C13A 120.3(4) . .
C15A C14A H14A 119.8 . .
C13A C14A H14A 119.8 . .
C14A C15A C16A 120.6(4) . .
C14A C15A H15A 119.7 . .
C16A C15A H15A 119.7 . .
C15A C16A C17A 119.4(4) . .
C15A C16A H16A 120.3 . .
C17A C16A H16A 120.3 . .
C16A C17A C12A 120.3(4) . .
C16A C17A H17A 119.8 . .
C12A C17A H17A 119.8 . .
C13B C12B C17B 118.5(12) . .
C13B C12B P1 123(2) . .
C17B C12B P1 118(2) . .
C14B C13B C12B 121.0(12) . .
C14B C13B H13B 119.5 . .
C12B C13B H13B 119.5 . .
C15B C14B C13B 119.9(12) . .
C15B C14B H14B 120.0 . .
C13B C14B H14B 120.0 . .
C14B C15B C16B 120.6(13) . .
C14B C15B H15B 119.7 . .
C16B C15B H15B 119.7 . .
C15B C16B C17B 119.1(14) . .
C15B C16B H16B 120.4 . .
C17B C16B H16B 120.4 . .
C16B C17B C12B 119.5(13) . .
C16B C17B H17B 120.2 . .
C12B C17B H17B 120.2 . .
C19A C18A C23A 119.8(5) . .
C19A C18A P1 121.6(7) . .
C23A C18A P1 118.6(6) . .
C18A C19A C20A 119.1(6) . .
C18A C19A H19A 120.5 . .
C20A C19A H19A 120.5 . .
C21A C20A C19A 119.3(6) . .
C21A C20A H20A 120.3 . .
C19A C20A H20A 120.3 . .
C22A C21A C20A 122.4(6) . .
C22A C21A H21A 118.8 . .
C20A C21A H21A 118.8 . .
C21A C22A C23A 118.6(6) . .
C21A C22A H22A 120.7 . .
C23A C22A H22A 120.7 . .
C22A C23A C18A 120.7(6) . .
C22A C23A H23A 119.6 . .
C18A C23A H23A 119.6 . .
C19B C18B C23B 119.8(9) . .
C19B C18B P1 113.7(11) . .
C23B C18B P1 126.2(12) . .
C18B C19B C20B 119.3(9) . .
C18B C19B H19B 120.4 . .
C20B C19B H19B 120.4 . .
C21B C20B C19B 118.8(9) . .
C21B C20B H20B 120.6 . .
C19B C20B H20B 120.6 . .
C22B C21B C20B 122.5(10) . .
C22B C21B H21B 118.8 . .
C20B C21B H21B 118.8 . .
C21B C22B C23B 118.6(9) . .
C21B C22B H22B 120.7 . .
C23B C22B H22B 120.7 . .
C22B C23B C18B 120.7(9) . .
C22B C23B H23B 119.7 . .
C18B C23B H23B 119.7 . .
C29 C24 C25 119.5(3) . .
C29 C24 P2 122.3(3) . .
C25 C24 P2 118.2(2) . .
C26 C25 C24 120.3(3) . .
C26 C25 H25 119.9 . .
C24 C25 H25 119.9 . .
C27 C26 C25 119.8(4) . .
C27 C26 H26 120.1 . .
C25 C26 H26 120.1 . .
C26 C27 C28 120.7(3) . .
C26 C27 H27 119.7 . .
C28 C27 H27 119.7 . .
C27 C28 C29 119.9(4) . .
C27 C28 H28 120.1 . .
C29 C28 H28 120.1 . .
C28 C29 C24 119.9(4) . .
C28 C29 H29 120.0 . .
C24 C29 H29 120.0 . .
C31 C30 C35 119.5(3) . .
C31 C30 P2 121.2(2) . .
C35 C30 P2 119.3(3) . .
C32 C31 C30 119.7(3) . .
C32 C31 H31 120.2 . .
C30 C31 H31 120.2 . .
C33 C32 C31 120.3(4) . .
C33 C32 H32 119.8 . .
C31 C32 H32 119.8 . .
C32 C33 C34 120.5(3) . .
C32 C33 H33 119.8 . .
C34 C33 H33 119.8 . .
C35 C34 C33 119.8(4) . .
C35 C34 H34 120.1 . .
C33 C34 H34 120.1 . .
C34 C35 C30 120.2(4) . .
C34 C35 H35 119.9 . .
C30 C35 H35 119.9 . .
C37 C36 C41 118.2(3) . .
C37 C36 P2 122.0(2) . .
C41 C36 P2 119.8(3) . .
C36 C37 C38 120.8(3) . .
C36 C37 H37 119.6 . .
C38 C37 H37 119.6 . .
C39 C38 C37 119.9(3) . .
C39 C38 H38 120.0 . .
C37 C38 H38 120.0 . .
C40 C39 C38 119.9(3) . .
C40 C39 H39 120.1 . .
C38 C39 H39 120.1 . .
C39 C40 C41 120.1(3) . .
C39 C40 H40 119.9 . .
C41 C40 H40 119.9 . .
C40 C41 C36 121.0(4) . .
C40 C41 H41 119.5 . .
C36 C41 H41 119.5 . .

loop_
_geom_bond_atom_site_label_1
_geom_bond_atom_site_label_2
_geom_bond_distance
_geom_bond_site_symmetry_2
Sb1 C5 1.043(7) 5_656
Sb1 Sb1 1.3244(9) 5_656
Sb1 N5 2.079(6) 5_656
Sb1 C1 2.190(12) 5_656
Sb1 C5 2.193(7) .
Sb1 C1 2.265(11) .
Sb1 C4 2.303(10) 5_656
Sb1 C3 2.315(12) .
Sb1 C4 2.359(10) .
Sb1 C2 2.440(11) .
C1 C3 0.600(14) 5_656
C1 N1 1.027(16) .
C1 N2 1.417(15) 5_656
C1 Sb1 2.190(12) 5_656
C2 C4 0.604(11) 5_656
C2 N3 0.944(17) 5_656
C2 N4 1.139(14) .
C3 C1 0.600(14) 5_656
C3 N1 0.696(14) 5_656
C3 N2 1.169(15) .
C4 C2 0.604(11) 5_656
C4 N3 1.120(13) .
C4 N4 1.511(13) 5_656
C4 Sb1 2.302(10) 5_656
C5 Sb1 1.043(7) 5_656
C5 N5 1.069(8) .
N1 N2 0.478(16) 5_656
N1 C3 0.696(14) 5_656
N2 N1 0.478(16) 5_656
N2 C1 1.417(15) 5_656
N3 N4 0.520(15) 5_656
N3 C2 0.944(17) 5_656
N4 N3 0.520(15) 5_656
N4 C4 1.511(13) 5_656
N5 Sb1 2.079(6) 5_656
P1 N6 1.574(3) .
P1 C18B 1.719(16) .
P1 C12A 1.785(6) .
P1 C6 1.799(3) .
P1 C12B 1.81(3) .
P1 C18A 1.865(10) .
P2 N6 1.568(3) .
P2 C30 1.792(3) .
P2 C24 1.796(3) .
P2 C36 1.798(3) .
C6 C11 1.387(4) .
C6 C7 1.396(4) .
C7 C8 1.387(5) .
C7 H7 0.9500 .
C8 C9 1.377(5) .
C8 H8 0.9500 .
C9 C10 1.371(5) .
C9 H9 0.9500 .
C10 C11 1.385(5) .
C10 H10 0.9500 .
C11 H11 0.9500 .
C12A C13A 1.388(6) .
C12A C17A 1.396(5) .
C13A C14A 1.376(6) .
C13A H13A 0.9500 .
C14A C15A 1.363(7) .
C14A H14A 0.9500 .
C15A C16A 1.380(6) .
C15A H15A 0.9500 .
C16A C17A 1.390(5) .
C16A H16A 0.9500 .
C17A H17A 0.9500 .
C12B C13B 1.387(10) .
C12B C17B 1.396(10) .
C13B C14B 1.375(10) .
C13B H13B 0.9500 .
C14B C15B 1.361(11) .
C14B H14B 0.9500 .
C15B C16B 1.379(11) .
C15B H15B 0.9500 .
C16B C17B 1.392(10) .
C16B H16B 0.9500 .
C17B H17B 0.9500 .
C18A C19A 1.388(6) .
C18A C23A 1.392(6) .
C19A C20A 1.402(6) .
C19A H19A 0.9500 .
C20A C21A 1.377(8) .
C20A H20A 0.9500 .
C21A C22A 1.358(7) .
C21A H21A 0.9500 .
C22A C23A 1.388(6) .
C22A H22A 0.9500 .
C23A H23A 0.9500 .
C18B C19B 1.386(8) .
C18B C23B 1.391(8) .
C19B C20B 1.404(8) .
C19B H19B 0.9500 .
C20B C21B 1.377(10) .
C20B H20B 0.9500 .
C21B C22B 1.356(9) .
C21B H21B 0.9500 .
C22B C23B 1.387(8) .
C22B H22B 0.9500 .
C23B H23B 0.9500 .
C24 C29 1.390(4) .
C24 C25 1.390(4) .
C25 C26 1.382(5) .
C25 H25 0.9500 .
C26 C27 1.374(5) .
C26 H26 0.9500 .
C27 C28 1.380(6) .
C27 H27 0.9500 .
C28 C29 1.385(5) .
C28 H28 0.9500 .
C29 H29 0.9500 .
C30 C31 1.392(4) .
C30 C35 1.396(4) .
C31 C32 1.384(5) .
C31 H31 0.9500 .
C32 C33 1.367(6) .
C32 H32 0.9500 .
C33 C34 1.390(6) .
C33 H33 0.9500 .
C34 C35 1.371(5) .
C34 H34 0.9500 .
C35 H35 0.9500 .
C36 C37 1.380(4) .
C36 C41 1.389(5) .
C37 C38 1.390(5) .
C37 H37 0.9500 .
C38 C39 1.377(5) .
C38 H38 0.9500 .
C39 C40 1.370(5) .
C39 H39 0.9500 .
C40 C41 1.380(5) .
C40 H40 0.9500 .
C41 H41 0.9500 .

loop_
_geom_torsion_atom_site_label_1
_geom_torsion_atom_site_label_2
_geom_torsion_atom_site_label_3
_geom_torsion_atom_site_label_4
_geom_torsion
_geom_torsion_site_symmetry_1
_geom_torsion_site_symmetry_4
C3 C1 N1 N2 -168(8) 5_656 5_656
Sb1 C1 N1 N2 -172(6) 5_656 5_656
Sb1 C1 N1 N2 170(5) . 5_656
N2 C1 N1 C3 168(8) 5_656 5_656
Sb1 C1 N1 C3 -5(3) 5_656 5_656
Sb1 C1 N1 C3 -23(7) . 5_656
C1 C3 N2 N1 132(30) 5_656 5_656
N1 C3 N2 C1 -132(30) 5_656 5_656
C2 C4 N3 N4 2(4) 5_656 5_656
Sb1 C4 N3 N4 6(6) 5_656 5_656
N4 C4 N3 C2 -2(4) 5_656 5_656
Sb1 C4 N3 C2 4(2) 5_656 5_656
C4 C2 N4 N3 -2(3) 5_656 5_656
N3 C2 N4 C4 2(3) 5_656 5_656
C30 P2 N6 P1 -155.3(3) . .
C24 P2 N6 P1 -36.1(4) . .
C36 P2 N6 P1 86.1(4) . .
C18B P1 N6 P2 -118.5(14) . .
C12A P1 N6 P2 -0.1(5) . .
C6 P1 N6 P2 120.1(3) . .
C12B P1 N6 P2 -8.7(17) . .
C18A P1 N6 P2 -124.0(8) . .
N6 P1 C6 C11 13.5(3) . .
C18B P1 C6 C11 -111.9(7) . .
C12A P1 C6 C11 139.8(6) . .
C12B P1 C6 C11 141(3) . .
C18A P1 C6 C11 -100.2(5) . .
N6 P1 C6 C7 -166.7(3) . .
C18B P1 C6 C7 67.8(7) . .
C12A P1 C6 C7 -40.5(6) . .
C12B P1 C6 C7 -39(3) . .
C18A P1 C6 C7 79.6(5) . .
C11 C6 C7 C8 -1.1(5) . .
P1 C6 C7 C8 179.2(3) . .
C6 C7 C8 C9 1.4(6) . .
C7 C8 C9 C10 -0.1(6) . .
C8 C9 C10 C11 -1.6(5) . .
C9 C10 C11 C6 2.0(5) . .
C7 C6 C11 C10 -0.6(5) . .
P1 C6 C11 C10 179.1(2) . .
N6 P1 C12A C13A -85.0(12) . .
C18B P1 C12A C13A 40.4(17) . .
C6 P1 C12A C13A 153.3(10) . .
C12B P1 C12A C13A -17(24) . .
C18A P1 C12A C13A 35.3(14) . .
N6 P1 C12A C17A 89.5(12) . .
C18B P1 C12A C17A -145.1(16) . .
C6 P1 C12A C17A -32.2(13) . .
C12B P1 C12A C17A 158(26) . .
C18A P1 C12A C17A -150.2(13) . .
C17A C12A C13A C14A -0.1(17) . .
P1 C12A C13A C14A 174.6(7) . .
C12A C13A C14A C15A 1.3(11) . .
C13A C14A C15A C16A -2.9(9) . .
C14A C15A C16A C17A 3.2(12) . .
C15A C16A C17A C12A -2.0(16) . .
C13A C12A C17A C16A 0.5(19) . .
P1 C12A C17A C16A -174.1(10) . .
N6 P1 C12B C13B -74(8) . .
C18B P1 C12B C13B 47(8) . .
C12A P1 C12B C13B 170(32) . .
C6 P1 C12B C13B 160(6) . .
C18A P1 C12B C13B 40(8) . .
N6 P1 C12B C17B 97(7) . .
C18B P1 C12B C17B -142(7) . .
C12A P1 C12B C17B -18(19) . .
C6 P1 C12B C17B -29(8) . .
C18A P1 C12B C17B -148(6) . .
C17B C12B C13B C14B 3(11) . .
P1 C12B C13B C14B 174(5) . .
C12B C13B C14B C15B 0(8) . .
C13B C14B C15B C16B 4(6) . .
C14B C15B C16B C17B -11(8) . .
C15B C16B C17B C12B 14(10) . .
C13B C12B C17B C16B -10(12) . .
P1 C12B C17B C16B 178(6) . .
N6 P1 C18A C19A -12(2) . .
C18B P1 C18A C19A -166(12) . .
C12A P1 C18A C19A -139.2(18) . .
C6 P1 C18A C19A 104.0(19) . .
C12B P1 C18A C19A -132(3) . .
N6 P1 C18A C23A 166.9(15) . .
C18B P1 C18A C23A 14(9) . .
C12A P1 C18A C23A 40.1(19) . .
C6 P1 C18A C23A -76.6(17) . .
C12B P1 C18A C23A 47(3) . .
C23A C18A C19A C20A 1(3) . .
P1 C18A C19A C20A 179.9(16) . .
C18A C19A C20A C21A 1(3) . .
C19A C20A C21A C22A -3(3) . .
C20A C21A C22A C23A 4(3) . .
C21A C22A C23A C18A -2(3) . .
C19A C18A C23A C22A 0(3) . .
P1 C18A C23A C22A -179.3(14) . .
N6 P1 C18B C19B -21(3) . .
C12A P1 C18B C19B -147(3) . .
C6 P1 C18B C19B 101(3) . .
C12B P1 C18B C19B -140(4) . .
C18A P1 C18B C19B 8(8) . .
N6 P1 C18B C23B 165(3) . .
C12A P1 C18B C23B 39(4) . .
C6 P1 C18B C23B -73(3) . .
C12B P1 C18B C23B 46(4) . .
C18A P1 C18B C23B -166(13) . .
C23B C18B C19B C20B -2(6) . .
P1 C18B C19B C20B -176(3) . .
C18B C19B C20B C21B -3(5) . .
C19B C20B C21B C22B 8(5) . .
C20B C21B C22B C23B -7(5) . .
C21B C22B C23B C18B 1(5) . .
C19B C18B C23B C22B 3(5) . .
P1 C18B C23B C22B 176(3) . .
N6 P2 C24 C29 142.4(3) . .
C30 P2 C24 C29 -98.7(3) . .
C36 P2 C24 C29 16.8(3) . .
N6 P2 C24 C25 -39.4(3) . .
C30 P2 C24 C25 79.5(3) . .
C36 P2 C24 C25 -165.1(2) . .
C29 C24 C25 C26 -0.5(5) . .
P2 C24 C25 C26 -178.8(3) . .
C24 C25 C26 C27 0.7(5) . .
C25 C26 C27 C28 -0.6(6) . .
C26 C27 C28 C29 0.2(6) . .
C27 C28 C29 C24 0.0(6) . .
C25 C24 C29 C28 0.2(5) . .
P2 C24 C29 C28 178.3(3) . .
N6 P2 C30 C31 155.5(3) . .
C24 P2 C30 C31 32.5(3) . .
C36 P2 C30 C31 -82.4(3) . .
N6 P2 C30 C35 -24.7(3) . .
C24 P2 C30 C35 -147.7(3) . .
C36 P2 C30 C35 97.4(3) . .
C35 C30 C31 C32 -0.7(5) . .
P2 C30 C31 C32 179.1(3) . .
C30 C31 C32 C33 0.8(5) . .
C31 C32 C33 C34 -0.7(6) . .
C32 C33 C34 C35 0.5(5) . .
C33 C34 C35 C30 -0.3(5) . .
C31 C30 C35 C34 0.5(5) . .
P2 C30 C35 C34 -179.3(3) . .
N6 P2 C36 C37 117.8(3) . .
C30 P2 C36 C37 -0.5(3) . .
C24 P2 C36 C37 -116.1(3) . .
N6 P2 C36 C41 -61.8(3) . .
C30 P2 C36 C41 179.8(3) . .
C24 P2 C36 C41 64.3(3) . .
C41 C36 C37 C38 -0.1(5) . .
P2 C36 C37 C38 -179.8(3) . .
C36 C37 C38 C39 0.7(6) . .
C37 C38 C39 C40 -0.8(6) . .
C38 C39 C40 C41 0.2(6) . .
C39 C40 C41 C36 0.3(6) . .
C37 C36 C41 C40 -0.4(6) . .
P2 C36 C41 C40 179.2(3) . .
